data_4037605
loop_
_publ_author_name
'Kaur, Divneet'
'Luk, Hoi L.'
'Coldren, William'
'Srinivas, Pavan M.'
'Sridhar, Lakshetti'
'Prabhakar, Sripadi'
'Raghunathan, Partha'
'Guru Row, T. N.'
'Hadad, Christopher M.'
'Platz, Matthew S.'
'Eswaran, Sambasivan V.'

_publ_section_title
;
 Concomitant nitrene and carbene insertion accompanying ring expansion:
 spectroscopic, X-ray, and computational studies.
;
_journal_issue 3
_journal_name_full 'The Journal of organic chemistry'
_journal_page_first 1199
_journal_page_last 1205
_journal_paper_doi 10.1021/jo402621w
_journal_volume 79
_journal_year 2014
_chemical_absolute_configuration syn
_chemical_compound_source 'see text'
_chemical_formula_moiety 'C11 H11 N O6'
_chemical_formula_sum 'C11 H11 N O6'
_chemical_formula_weight 253.21
_space_group_IT_number 9
_space_group_name_Hall 'C -2yc'
_space_group_name_H-M_alt 'C 1 c 1'
_symmetry_cell_setting monoclinic
_symmetry_Int_Tables_number 9
_symmetry_space_group_name_Hall 'C -2yc'
_symmetry_space_group_name_H-M 'C 1 c 1'
_atom_sites_solution_hydrogens geom
_atom_sites_solution_primary direct
_atom_sites_solution_secondary difmap
_cell_angle_alpha 90
_cell_angle_beta 94.126(5)
_cell_angle_gamma 90
_cell_formula_units_Z 4
_cell_length_a 4.3177(2)
_cell_length_b 16.1033(9)
_cell_length_c 15.9891(10)
_cell_measurement_reflns_used 756
_cell_measurement_temperature 296
_cell_measurement_theta_max 28.2088
_cell_measurement_theta_min 2.5245
_cell_volume 1108.83(11)
_computing_cell_refinement 'SET4 (de Boer & Duisenberg, 1984)'
_computing_data_collection 'Locally modified CAD4 Software (Enraf-Nonius, 1989)'
_computing_data_reduction 'HELENA (Spek, 1997)'
_computing_publication_material 'PLATON (Spek, 2003)'
_computing_structure_refinement 'SHELXL-97 (Sheldrick, 1997)'
_diffrn_ambient_temperature 296
_diffrn_detector_area_resol_mean 16.0839
_diffrn_measured_fraction_theta_full 0.999
_diffrn_measured_fraction_theta_max 0.999
_diffrn_measurement_device_type 'Xcalibur, Eos, Nova'
_diffrn_measurement_method '\w scans'
_diffrn_radiation_monochromator mirror
_diffrn_radiation_probe x-ray
_diffrn_radiation_source 'Mova (Mo) X-ray Source'
_diffrn_radiation_type MoK\a
_diffrn_radiation_wavelength 0.71073
_diffrn_reflns_av_R_equivalents 0.0244
_diffrn_reflns_av_sigmaI/netI 0.0558
_diffrn_reflns_limit_h_max 5
_diffrn_reflns_limit_h_min -4
_diffrn_reflns_limit_k_max 18
_diffrn_reflns_limit_k_min -19
_diffrn_reflns_limit_l_max 19
_diffrn_reflns_limit_l_min -17
_diffrn_reflns_number 2365
_diffrn_reflns_reduction_process
;
;
_diffrn_reflns_theta_full 25.99
_diffrn_reflns_theta_max 25.99
_diffrn_reflns_theta_min 2.53
_exptl_absorpt_coefficient_mu 0.126
_exptl_absorpt_correction_T_max 1.00000
_exptl_absorpt_correction_T_min 0.62726
_exptl_absorpt_correction_type multi-scan
_exptl_absorpt_process_details
;
CrysAlisPro, Agilent Technologies,
Version 1.171.35.19 (release 27-10-2011 CrysAlis171 .NET)
(compiled Oct 27 2011,15:02:11)
Empirical absorption correction using spherical harmonics,
 implemented in SCALE3 ABSPACK scaling algorithm.
;
_exptl_crystal_colour colourless
_exptl_crystal_density_diffrn 1.517
_exptl_crystal_density_method 'Not Measured'
_exptl_crystal_description plate
_exptl_crystal_F_000 528
_exptl_crystal_size_max 0.230
_exptl_crystal_size_mid 0.160
_exptl_crystal_size_min 0.070
_refine_diff_density_max 0.192
_refine_diff_density_min -0.198
_refine_diff_density_rms 0.047
_refine_ls_abs_structure_details 'Flack H.D. (1983), Acta Cryst. A39, 876-881'
_refine_ls_abs_structure_Flack -2.4(19)
_refine_ls_extinction_method none
_refine_ls_goodness_of_fit_ref 1.069
_refine_ls_hydrogen_treatment constr
_refine_ls_matrix_type full
_refine_ls_number_parameters 166
_refine_ls_number_reflns 1637
_refine_ls_number_restraints 2
_refine_ls_restrained_S_all 1.069
_refine_ls_R_factor_all 0.0650
_refine_ls_R_factor_gt 0.0500
_refine_ls_shift/su_max 0.000
_refine_ls_shift/su_mean 0.000
_refine_ls_structure_factor_coef Fsqd
_refine_ls_weighting_details 'calc w=1/[\s^2^(Fo^2^)+(0.0526P)^2^+0.0165P] where P=(Fo^2^+2Fc^2^)/3'
_refine_ls_weighting_scheme calc
_refine_ls_wR_factor_gt 0.1076
_refine_ls_wR_factor_ref 0.1231
_reflns_number_gt 1328
_reflns_number_total 1637
_reflns_threshold_expression I>2\s(I)
_cod_data_source_file jo402621w_si_002.cif
_cod_data_source_block IV
_cod_depositor_comments
;
The following automatic conversions were performed:

data item '_symmetry_cell_setting' value 'Monoclinic' was changed to
'monoclinic' in accordance with the
/home/saulius/struct/COD-crude-data/automatic-downloads/DataCite-retrospective/ACS/depositions/lib/dictionaries/cif_core.dic
dictionary named 'cif_core.dic' version 2.4.2 last updated on
2011-04-26.

Automatic conversion script
Id: cif_fix_values 6909 2019-04-08 15:41:33Z antanas 
;
_cod_original_sg_symbol_H-M 'C c'
_cod_database_code 4037605

loop_
_symmetry_equiv_pos_site_id
_symmetry_equiv_pos_as_xyz
1 x,y,z
2 x,-y,1/2+z
3 1/2+x,1/2+y,z
4 1/2+x,1/2-y,1/2+z

loop_
_atom_site_aniso_label
_atom_site_aniso_U_11
_atom_site_aniso_U_22
_atom_site_aniso_U_33
_atom_site_aniso_U_23
_atom_site_aniso_U_13
_atom_site_aniso_U_12
O1 0.058(2) 0.0430(18) 0.049(2) 0.0024(17) 0.0144(17) -0.0182(16)
O2 0.0389(15) 0.0408(15) 0.0403(19) -0.0061(13) 0.0003(13) -0.0075(14)
O3 0.073(2) 0.0333(16) 0.051(2) -0.0101(15) 0.0130(18) 0.0005(17)
O4 0.0574(18) 0.0377(15) 0.0333(17) -0.0006(14) 0.0067(14) -0.0026(15)
O5 0.0630(19) 0.0440(18) 0.0260(17) -0.0004(13) -0.0003(14) -0.0164(16)
O6 0.0544(17) 0.0366(16) 0.0297(16) 0.0008(13) 0.0018(14) -0.0170(14)
N1 0.0353(18) 0.0303(15) 0.0232(18) -0.0037(14) 0.0039(14) 0.0000(15)
C1 0.037(2) 0.032(2) 0.047(3) -0.0042(19) 0.007(2) 0.0045(19)
C2 0.029(2) 0.0303(19) 0.035(2) -0.0047(18) 0.0026(18) 0.0000(18)
C3 0.041(2) 0.029(2) 0.026(2) 0.0022(17) 0.0067(17) -0.0043(18)
C4 0.041(2) 0.036(2) 0.023(2) -0.0040(19) 0.0017(18) -0.0027(19)
C5 0.038(2) 0.031(2) 0.027(2) 0.0018(17) 0.0072(18) 0.0002(18)
C6 0.031(2) 0.0265(19) 0.029(2) -0.0048(17) 0.0044(17) 0.0030(17)
C7 0.040(2) 0.033(2) 0.031(3) 0.0010(18) 0.0005(19) -0.0046(19)
C8 0.036(2) 0.036(2) 0.031(2) -0.0038(17) -0.0005(17) 0.0046(18)
C9 0.059(3) 0.057(3) 0.031(3) 0.000(2) 0.014(2) 0.002(2)
C10 0.080(4) 0.068(3) 0.023(2) 0.000(2) 0.001(2) -0.020(3)
C11 0.057(3) 0.036(2) 0.038(3) 0.006(2) 0.007(2) -0.011(2)

loop_
_atom_site_label
_atom_site_type_symbol
_atom_site_thermal_displace_type
_atom_site_fract_x
_atom_site_fract_y
_atom_site_fract_z
_atom_site_occupancy
_atom_site_U_iso_or_equiv
_atom_site_calc_flag
_atom_site_refinement_flags
O1 O Uani -1.8583(7) -0.52515(19) -0.1781(2) 1.000 0.0495(11) . .
O2 O Uani -1.8254(6) -0.47022(17) -0.30736(19) 1.000 0.0401(9) . .
O3 O Uani -1.4799(8) -0.51366(17) -0.4350(2) 1.000 0.0520(11) . .
O4 O Uani -1.3490(7) -0.38080(17) -0.45628(19) 1.000 0.0426(10) . .
O5 O Uani -1.0211(7) -0.28000(17) -0.05961(18) 1.000 0.0445(10) . .
O6 O Uani -0.9492(7) -0.21082(16) -0.20133(19) 1.000 0.0403(9) . .
N1 N Uani -1.2748(7) -0.30039(18) -0.2784(2) 1.000 0.0295(10) . .
C1 C Uani -1.7454(9) -0.4741(3) -0.2223(3) 1.000 0.0385(14) . .
C2 C Uani -1.5213(8) -0.4074(2) -0.2020(3) 1.000 0.0314(11) . .
C3 C Uani -1.3778(9) -0.3824(2) -0.1242(3) 1.000 0.0318(12) . .
C4 C Uani -1.1826(10) -0.3156(2) -0.1263(3) 1.000 0.0334(12) . .
C5 C Uani -1.1422(8) -0.2762(2) -0.2049(3) 1.000 0.0318(12) . .
C6 C Uani -1.4637(8) -0.3670(2) -0.2734(2) 1.000 0.0287(11) . .
C7 C Uani -1.6568(9) -0.4056(2) -0.3452(2) 1.000 0.0348(14) . .
C8 C Uani -1.4836(9) -0.4420(2) -0.4165(3) 1.000 0.0345(12) . .
C9 C Uani -1.1979(11) -0.4032(3) -0.5322(3) 1.000 0.0485(17) . .
C10 C Uani -1.0600(12) -0.3167(3) 0.0205(3) 1.000 0.0571(18) . .
C11 C Uani -0.9161(11) -0.1651(3) -0.2781(3) 1.000 0.0435(16) . .
H3 H Uiso -1.41350 -0.40960 -0.07450 1.000 0.0380 calc R
H7 H Uiso -1.80500 -0.36410 -0.36860 1.000 0.0420 calc R
H9A H Uiso -1.35290 -0.41760 -0.57590 1.000 0.0730 calc R
H9B H Uiso -1.06290 -0.44980 -0.52060 1.000 0.0730 calc R
H9C H Uiso -1.07870 -0.35690 -0.54990 1.000 0.0730 calc R
H10A H Uiso -0.98390 -0.37270 0.02110 1.000 0.0860 calc R
H10B H Uiso -1.27620 -0.31680 0.03090 1.000 0.0860 calc R
H10C H Uiso -0.94580 -0.28510 0.06340 1.000 0.0860 calc R
H11A H Uiso -0.83290 -0.20100 -0.31880 1.000 0.0660 calc R
H11B H Uiso -0.77800 -0.11910 -0.26690 1.000 0.0660 calc R
H11C H Uiso -1.11560 -0.14490 -0.29940 1.000 0.0660 calc R

loop_
_atom_type_symbol
_atom_type_description
_atom_type_scat_dispersion_real
_atom_type_scat_dispersion_imag
_atom_type_scat_source
O O 0.0106 0.0060 'International Tables Vol C Tables 4.2.6.8 and 6.1.1.4'
N N 0.0061 0.0033 'International Tables Vol C Tables 4.2.6.8 and 6.1.1.4'
H H 0.0000 0.0000 'International Tables Vol C Tables 4.2.6.8 and 6.1.1.4'
C C 0.0033 0.0016 'International Tables Vol C Tables 4.2.6.8 and 6.1.1.4'

loop_
_geom_angle_atom_site_label_1
_geom_angle_atom_site_label_2
_geom_angle_atom_site_label_3
_geom_angle
_geom_angle_publ_flag
C1 O2 C7 110.6(3) yes
C8 O4 C9 116.8(3) yes
C4 O5 C10 116.2(3) yes
C5 O6 C11 117.5(3) yes
C5 N1 C6 113.8(3) yes
O1 C1 O2 121.6(4) yes
O1 C1 C2 131.0(4) yes
O2 C1 C2 107.4(4) yes
C1 C2 C3 130.3(4) no
C1 C2 C6 108.9(4) no
C3 C2 C6 120.8(3) no
C2 C3 C4 115.8(4) no
O5 C4 C3 126.5(4) yes
O5 C4 C5 114.5(3) yes
C3 C4 C5 119.0(4) no
O6 C5 N1 119.7(4) yes
O6 C5 C4 115.2(4) yes
N1 C5 C4 125.1(3) yes
N1 C6 C2 125.4(3) yes
N1 C6 C7 125.9(3) yes
C2 C6 C7 108.7(3) no
O2 C7 C6 104.4(3) yes
O2 C7 C8 109.2(3) yes
C6 C7 C8 117.1(3) no
O3 C8 O4 125.8(4) yes
O3 C8 C7 125.0(4) yes
O4 C8 C7 109.1(3) yes
C2 C3 H3 122.00 no
C4 C3 H3 122.00 no
O2 C7 H7 109.00 no
C6 C7 H7 109.00 no
C8 C7 H7 109.00 no
O4 C9 H9A 110.00 no
O4 C9 H9B 109.00 no
O4 C9 H9C 109.00 no
H9A C9 H9B 109.00 no
H9A C9 H9C 109.00 no
H9B C9 H9C 109.00 no
O5 C10 H10A 110.00 no
O5 C10 H10B 110.00 no
O5 C10 H10C 109.00 no
H10A C10 H10B 109.00 no
H10A C10 H10C 109.00 no
H10B C10 H10C 109.00 no
O6 C11 H11A 109.00 no
O6 C11 H11B 109.00 no
O6 C11 H11C 109.00 no
H11A C11 H11B 109.00 no
H11A C11 H11C 109.00 no
H11B C11 H11C 110.00 no

loop_
_geom_bond_atom_site_label_1
_geom_bond_atom_site_label_2
_geom_bond_distance
_geom_bond_publ_flag
O1 C1 1.209(6) yes
O2 C1 1.380(6) yes
O2 C7 1.429(4) yes
O3 C8 1.192(4) yes
O4 C8 1.329(5) yes
O4 C9 1.464(6) yes
O5 C4 1.358(5) yes
O5 C10 1.432(6) yes
O6 C5 1.341(4) yes
O6 C11 1.447(6) yes
N1 C5 1.328(6) yes
N1 C6 1.353(4) yes
C1 C2 1.466(6) no
C2 C3 1.408(6) no
C2 C6 1.353(5) no
C3 C4 1.369(5) no
C4 C5 1.430(6) no
C6 C7 1.504(5) no
C7 C8 1.525(6) no
C3 H3 0.9300 no
C7 H7 0.9800 no
C9 H9A 0.9600 no
C9 H9B 0.9600 no
C9 H9C 0.9600 no
C10 H10A 0.9600 no
C10 H10B 0.9600 no
C10 H10C 0.9600 no
C11 H11A 0.9600 no
C11 H11B 0.9600 no
C11 H11C 0.9600 no

loop_
_geom_contact_atom_site_label_1
_geom_contact_atom_site_label_2
_geom_contact_distance
_geom_contact_site_symmetry_2
_geom_contact_publ_flag
O1 C3 3.367(5) 1_455 no
O1 C9 3.069(6) 2_445 no
O2 O3 2.705(4) . no
O2 C6 3.297(4) 1_455 no
O2 C8 3.258(5) 1_455 no
O3 O2 2.705(4) . no
O3 C10 3.383(6) 2_544 no
O4 C10 3.322(6) 4_444 no
O4 O5 3.132(4) 4_444 no
O4 C7 3.389(5) 1_655 no
O4 N1 3.121(4) . no
O5 O6 2.564(4) . no
O5 O4 3.132(4) 4_545 no
O5 C9 3.279(6) 4_545 no
O6 O5 2.564(4) . no
O6 C9 3.382(6) 4_545 no
O1 H11B 2.6900 3_345 no
O1 H9A 2.7900 2_545 no
O1 H9B 2.7600 2_445 no
O3 H9B 2.5500 . no
O3 H10A 2.8900 2_444 no
O3 H3 2.5800 2_544 no
O3 H9A 2.8200 . no
O4 H7 2.6600 1_655 no
O4 H10C 2.7300 4_444 no
O5 H9C 2.9100 4_545 no
O6 H9A 2.8900 4_545 no
N1 O4 3.121(4) . no
N1 C7 3.397(5) 1_655 no
N1 H7 2.7700 1_655 no
N1 H11A 2.9300 1_455 no
N1 H11A 2.6100 . no
N1 H11C 2.6200 . no
N1 H10C 2.9300 4_444 no
C1 C2 3.555(5) 1_455 no
C1 C3 3.566(6) 1_455 no
C1 C4 3.585(6) 1_455 no
C1 C6 3.591(5) 1_455 no
C1 C11 3.530(7) 3_445 no
C2 C5 3.411(5) 1_455 no
C2 C1 3.555(5) 1_655 no
C2 C4 3.507(6) 1_455 no
C3 O1 3.367(5) 1_655 no
C3 C1 3.566(6) 1_655 no
C4 C2 3.507(6) 1_655 no
C4 C1 3.585(6) 1_655 no
C5 C2 3.411(5) 1_655 no
C5 C6 3.519(5) 1_655 no
C6 C5 3.519(5) 1_455 no
C6 C1 3.591(5) 1_655 no
C6 O2 3.297(4) 1_655 no
C7 O4 3.389(5) 1_455 no
C7 N1 3.397(5) 1_455 no
C8 O2 3.258(5) 1_655 no
C8 C9 3.536(6) 1_455 no
C9 C8 3.536(6) 1_655 no
C9 O1 3.069(6) 2_644 no
C9 O6 3.382(6) 4_444 no
C9 O5 3.279(6) 4_444 no
C10 O3 3.383(6) 2_545 no
C10 O4 3.322(6) 4_545 no
C11 C1 3.530(7) 3_555 no
C1 H11C 3.0800 3_445 no
C3 H10A 2.7800 . no
C3 H10B 2.7000 . no
C8 H9B 2.9100 1_455 no
C9 H7 3.0800 1_655 no
C10 H3 2.5600 . no
C10 H11A 2.9200 4_445 no
H3 C10 2.5600 . no
H3 H10A 2.3900 . no
H3 H10B 2.3000 . no
H3 O3 2.5800 2_545 no
H7 O4 2.6600 1_455 no
H7 N1 2.7700 1_455 no
H7 C9 3.0800 1_455 no
H9A O3 2.8200 . no
H9A O1 2.7900 2_544 no
H9A O6 2.8900 4_444 no
H9B O3 2.5500 . no
H9B C8 2.9100 1_655 no
H9B O1 2.7600 2_644 no
H9C O5 2.9100 4_444 no
H10A C3 2.7800 . no
H10A H3 2.3900 . no
H10A O3 2.8900 2_645 no
H10B C3 2.7000 . no
H10B H3 2.3000 . no
H10B H11A 2.4500 4_445 no
H10C O4 2.7300 4_545 no
H10C N1 2.9300 4_545 no
H11A N1 2.6100 . no
H11A N1 2.9300 1_655 no
H11A C10 2.9200 4_544 no
H11A H10B 2.4500 4_544 no
H11B O1 2.6900 3_655 no
H11C N1 2.6200 . no
H11C C1 3.0800 3_555 no

loop_
_geom_hbond_atom_site_label_D
_geom_hbond_atom_site_label_H
_geom_hbond_atom_site_label_A
_geom_hbond_distance_DH
_geom_hbond_distance_HA
_geom_hbond_distance_DA
_geom_hbond_angle_DHA
_geom_hbond_site_symmetry_A
_geom_hbond_publ_flag
C3 H3 O3 0.9300 2.5800 3.513(5) 177.00 2_545 yes

loop_
_geom_torsion_atom_site_label_1
_geom_torsion_atom_site_label_2
_geom_torsion_atom_site_label_3
_geom_torsion_atom_site_label_4
_geom_torsion
_geom_torsion_publ_flag
C7 O2 C1 O1 -179.2(4) no
C7 O2 C1 C2 1.9(4) no
C1 O2 C7 C8 124.6(3) no
C1 O2 C7 C6 -1.3(4) no
C9 O4 C8 C7 -174.0(3) no
C9 O4 C8 O3 3.6(6) no
C10 O5 C4 C3 0.2(6) no
C10 O5 C4 C5 178.9(3) no
C11 O6 C5 N1 5.2(5) no
C11 O6 C5 C4 -175.9(3) no
C5 N1 C6 C7 176.8(3) no
C5 N1 C6 C2 0.2(5) no
C6 N1 C5 C4 1.2(5) no
C6 N1 C5 O6 179.9(3) no
O2 C1 C2 C3 177.1(4) no
O1 C1 C2 C3 -1.7(7) no
O1 C1 C2 C6 179.4(4) no
O2 C1 C2 C6 -1.8(4) no
C3 C2 C6 C7 -178.1(3) no
C3 C2 C6 N1 -1.0(6) no
C1 C2 C6 C7 1.0(4) no
C1 C2 C6 N1 178.1(3) no
C1 C2 C3 C4 -178.4(4) no
C6 C2 C3 C4 0.4(5) no
C2 C3 C4 O5 179.4(4) no
C2 C3 C4 C5 0.8(5) no
C3 C4 C5 N1 -1.7(6) no
O5 C4 C5 N1 179.5(3) no
C3 C4 C5 O6 179.5(3) no
O5 C4 C5 O6 0.7(5) no
N1 C6 C7 O2 -176.9(3) no
N1 C6 C7 C8 62.3(5) no
C2 C6 C7 C8 -120.7(3) no
C2 C6 C7 O2 0.2(4) no
O2 C7 C8 O3 -3.0(6) no
C6 C7 C8 O4 -67.1(4) no
O2 C7 C8 O4 174.6(3) no
C6 C7 C8 O3 115.3(4) no
